data_4334898
loop_
_publ_author_name
'Julia Klingele'
'Dominic Kaase'
'Maximilian Schmucker'
'Yanhua Lan'
'Guillaume Chastanet'
'Jean-Fran\,cois L\'etard'

_publ_contact_author 'Julia Klingele'
_publ_contact_author_email julia.klingele@ac.uni-freiburg.de
_publ_section_title
;
 Thermal Spin Crossover and LIESST Effect Observed in Complexes
 [Fe(LCh)2(NCX)2] [LCh= 2,5-Di(2-Pyridyl)-1,3,4-Chalcadiazole; Ch = O, S,
 Se; X = S, Se, BH3]
;
_journal_name_full 'Inorganic Chemistry'
_journal_page_first 6000
_journal_page_last 6010
_journal_paper_doi 10.1021/ic400342m
_journal_volume 52
_journal_year 2013
_chemical_formula_moiety
;
 (Fe C26 H16 N10 O2 S2)
;
_chemical_formula_sum 'C26 H16 Fe N10 O2 S2'
_chemical_formula_weight 620.46
_chemical_name_systematic
; 
 ? 
;
_space_group_IT_number 14
_symmetry_cell_setting monoclinic
_symmetry_space_group_name_Hall '-P 2yn'
_symmetry_space_group_name_H-M 'P 1 21/n 1'
_atom_sites_solution_hydrogens geom
_atom_sites_solution_primary direct
_atom_sites_solution_secondary difmap
_audit_creation_method SHELXL-97
_cell_angle_alpha 90.00
_cell_angle_beta 92.084(2)
_cell_angle_gamma 90.00
_cell_formula_units_Z 2
_cell_length_a 8.5536(2)
_cell_length_b 12.0791(3)
_cell_length_c 13.0494(3)
_cell_measurement_reflns_used 3884
_cell_measurement_temperature 100(2)
_cell_measurement_theta_max 23.80
_cell_measurement_theta_min 2.30
_cell_volume 1347.37(6)
_computing_data_collection 'Bruker APEX2'
_computing_structure_refinement 'SHELXL-97 (Sheldrick, 1997)'
_computing_structure_solution 'SHELXS-97 (Sheldrick, 1990)'
_diffrn_ambient_temperature 100(2)
_diffrn_measured_fraction_theta_full 1.000
_diffrn_measured_fraction_theta_max 1.000
_diffrn_measurement_device_type 'Bruker APEX2 CCD area detector'
_diffrn_measurement_method 'f\ and \w scans'
_diffrn_radiation_monochromator 'multilayer mirror optics'
_diffrn_radiation_source 'microfused sealed tube'
_diffrn_radiation_type MoK\a
_diffrn_radiation_wavelength 0.71073
_diffrn_reflns_av_R_equivalents 0.0486
_diffrn_reflns_av_sigmaI/netI 0.0388
_diffrn_reflns_limit_h_max 10
_diffrn_reflns_limit_h_min -10
_diffrn_reflns_limit_k_max 13
_diffrn_reflns_limit_k_min -15
_diffrn_reflns_limit_l_max 16
_diffrn_reflns_limit_l_min -16
_diffrn_reflns_number 18142
_diffrn_reflns_theta_full 26.28
_diffrn_reflns_theta_max 26.28
_diffrn_reflns_theta_min 2.80
_exptl_absorpt_coefficient_mu 0.761
_exptl_absorpt_correction_T_max 0.9775
_exptl_absorpt_correction_T_min 0.9347
_exptl_absorpt_correction_type multi-scan
_exptl_absorpt_process_details '(<i>SADABS</i>; Sheldrick, 1996)'
_exptl_crystal_colour red
_exptl_crystal_density_diffrn 1.529
_exptl_crystal_description block
_exptl_crystal_F_000 632
_exptl_crystal_size_max 0.09
_exptl_crystal_size_mid 0.03
_exptl_crystal_size_min 0.03
_refine_diff_density_max 0.291
_refine_diff_density_min -0.356
_refine_diff_density_rms 0.060
_refine_ls_extinction_method none
_refine_ls_goodness_of_fit_ref 1.012
_refine_ls_hydrogen_treatment constr
_refine_ls_matrix_type full
_refine_ls_number_parameters 187
_refine_ls_number_reflns 2729
_refine_ls_number_restraints 0
_refine_ls_restrained_S_all 1.012
_refine_ls_R_factor_all 0.0561
_refine_ls_R_factor_gt 0.0345
_refine_ls_shift/su_max 0.000
_refine_ls_shift/su_mean 0.000
_refine_ls_structure_factor_coef Fsqd
_refine_ls_weighting_details 'calc w=1/[\s^2^(Fo^2^)+(0.0412P)^2^+0.5524P] where P=(Fo^2^+2Fc^2^)/3'
_refine_ls_weighting_scheme calc
_refine_ls_wR_factor_gt 0.0768
_refine_ls_wR_factor_ref 0.0857
_reflns_number_gt 2083
_reflns_number_total 2729
_reflns_threshold_expression >2sigma(I)
_cod_data_source_file ic400342m_si_003.cif
_cod_data_source_block jmk327_1
_cod_database_code 4334898

loop_
_symmetry_equiv_pos_as_xyz
'x, y, z'
'-x+1/2, y+1/2, -z+1/2'
'-x, -y, -z'
'x-1/2, -y-1/2, z-1/2'

loop_
_atom_site_label
_atom_site_type_symbol
_atom_site_fract_x
_atom_site_fract_y
_atom_site_fract_z
_atom_site_U_iso_or_equiv
_atom_site_adp_type
_atom_site_occupancy
_atom_site_symmetry_multiplicity
_atom_site_calc_flag
_atom_site_refinement_flags
Fe1 Fe 0.0000 0.0000 0.0000 0.02122(14) Uani 1 2 d S
O1 O 0.15267(17) -0.32715(12) -0.03490(11) 0.0229(3) Uani 1 1 d .
N1 N 0.0695(2) -0.06292(15) -0.15223(14) 0.0232(4) Uani 1 1 d .
N2 N 0.0753(2) -0.16951(15) 0.03006(14) 0.0221(4) Uani 1 1 d .
N3 N 0.0753(2) -0.24814(15) 0.10826(14) 0.0226(4) Uani 1 1 d .
N4 N 0.2004(2) -0.52855(16) 0.06152(15) 0.0299(5) Uani 1 1 d .
C1 C 0.0711(3) -0.0064(2) -0.24032(18) 0.0280(5) Uani 1 1 d .
H1 H 0.0296 0.0665 -0.2422 0.034 Uiso 1 1 calc R
C2 C 0.1308(3) -0.0499(2) -0.32879(19) 0.0334(6) Uani 1 1 d .
H2 H 0.1301 -0.0076 -0.3902 0.040 Uiso 1 1 calc R
C3 C 0.1913(3) -0.1556(2) -0.32653(18) 0.0322(6) Uani 1 1 d .
H3 H 0.2337 -0.1866 -0.3863 0.039 Uiso 1 1 calc R
C4 C 0.1899(3) -0.2161(2) -0.23683(18) 0.0288(5) Uani 1 1 d .
H4 H 0.2300 -0.2894 -0.2335 0.035 Uiso 1 1 calc R
C5 C 0.1280(2) -0.16632(18) -0.15214(17) 0.0214(5) Uani 1 1 d .
C6 C 0.1196(2) -0.21931(18) -0.05153(16) 0.0204(5) Uani 1 1 d .
C7 C 0.1214(2) -0.33958(18) 0.06717(16) 0.0214(5) Uani 1 1 d .
C8 C 0.1398(2) -0.44733(18) 0.11753(17) 0.0229(5) Uani 1 1 d .
C9 C 0.0951(3) -0.4587(2) 0.21761(18) 0.0288(5) Uani 1 1 d .
H9 H 0.0532 -0.3978 0.2536 0.035 Uiso 1 1 calc R
C10 C 0.1128(3) -0.5613(2) 0.26407(19) 0.0318(6) Uani 1 1 d .
H10 H 0.0829 -0.5727 0.3327 0.038 Uiso 1 1 calc R
C11 C 0.1750(3) -0.6464(2) 0.20802(19) 0.0320(6) Uani 1 1 d .
H11 H 0.1890 -0.7178 0.2374 0.038 Uiso 1 1 calc R
C12 C 0.2164(3) -0.6262(2) 0.1089(2) 0.0346(6) Uani 1 1 d .
H12 H 0.2593 -0.6857 0.0716 0.042 Uiso 1 1 calc R
N50 N 0.2231(2) 0.06682(16) 0.02028(16) 0.0283(5) Uani 1 1 d .
C50 C 0.3443(3) 0.11092(19) 0.02263(17) 0.0242(5) Uani 1 1 d .
S50 S 0.51177(7) 0.17443(6) 0.02856(5) 0.03327(18) Uani 1 1 d .

loop_
_atom_site_aniso_label
_atom_site_aniso_U_11
_atom_site_aniso_U_22
_atom_site_aniso_U_33
_atom_site_aniso_U_23
_atom_site_aniso_U_13
_atom_site_aniso_U_12
Fe1 0.0245(2) 0.0187(2) 0.0208(3) -0.0004(2) 0.00546(18) -0.00186(19)
O1 0.0300(8) 0.0212(8) 0.0175(8) -0.0006(6) 0.0027(6) 0.0027(7)
N1 0.0245(10) 0.0240(10) 0.0213(10) 0.0014(8) 0.0038(8) -0.0047(8)
N2 0.0269(10) 0.0203(10) 0.0194(10) -0.0002(8) 0.0032(8) -0.0014(8)
N3 0.0280(10) 0.0210(10) 0.0189(10) -0.0001(8) 0.0023(8) -0.0013(8)
N4 0.0397(12) 0.0245(11) 0.0255(11) -0.0011(9) 0.0027(9) 0.0074(9)
C1 0.0334(13) 0.0265(13) 0.0243(13) 0.0039(11) 0.0053(10) -0.0016(10)
C2 0.0383(14) 0.0393(15) 0.0228(13) 0.0063(12) 0.0042(11) -0.0050(12)
C3 0.0345(13) 0.0435(16) 0.0191(13) -0.0036(11) 0.0078(10) -0.0030(11)
C4 0.0299(12) 0.0323(13) 0.0243(13) -0.0038(11) 0.0025(10) 0.0025(10)
C5 0.0210(11) 0.0237(12) 0.0196(12) -0.0013(10) 0.0033(9) -0.0037(9)
C6 0.0212(11) 0.0190(11) 0.0210(12) -0.0016(10) 0.0016(9) -0.0017(9)
C7 0.0229(11) 0.0239(12) 0.0177(12) -0.0022(10) 0.0033(9) -0.0009(9)
C8 0.0248(11) 0.0222(12) 0.0215(12) -0.0018(10) 0.0001(9) -0.0009(9)
C9 0.0360(13) 0.0261(12) 0.0245(13) -0.0032(11) 0.0036(10) 0.0000(10)
C10 0.0402(14) 0.0325(14) 0.0226(13) 0.0043(11) -0.0009(11) -0.0032(12)
C11 0.0386(14) 0.0263(13) 0.0304(14) 0.0053(11) -0.0080(11) -0.0008(11)
C12 0.0463(15) 0.0260(14) 0.0315(15) -0.0037(11) -0.0002(12) 0.0102(11)
N50 0.0277(11) 0.0247(11) 0.0325(12) -0.0018(9) 0.0024(9) -0.0006(9)
C50 0.0297(13) 0.0232(12) 0.0197(12) -0.0026(10) 0.0016(10) 0.0068(10)
S50 0.0244(3) 0.0400(4) 0.0357(4) -0.0039(3) 0.0055(3) -0.0042(3)

loop_
_atom_type_symbol
_atom_type_description
_atom_type_scat_dispersion_real
_atom_type_scat_dispersion_imag
_atom_type_scat_source
C C 0.0033 0.0016 'International Tables Vol C Tables 4.2.6.8 and 6.1.1.4'
H H 0.0000 0.0000 'International Tables Vol C Tables 4.2.6.8 and 6.1.1.4'
N N 0.0061 0.0033 'International Tables Vol C Tables 4.2.6.8 and 6.1.1.4'
O O 0.0106 0.0060 'International Tables Vol C Tables 4.2.6.8 and 6.1.1.4'
S S 0.1246 0.1234 'International Tables Vol C Tables 4.2.6.8 and 6.1.1.4'
Fe Fe 0.3463 0.8444 'International Tables Vol C Tables 4.2.6.8 and 6.1.1.4'

loop_
_geom_angle_atom_site_label_1
_geom_angle_atom_site_label_2
_geom_angle_atom_site_label_3
_geom_angle
_geom_angle_site_symmetry_1
_geom_angle_site_symmetry_3
N50 Fe1 N50 180.00(11) . 3
N50 Fe1 N2 85.53(7) . 3
N50 Fe1 N2 94.47(7) 3 3
N50 Fe1 N2 94.47(7) . .
N50 Fe1 N2 85.53(7) 3 .
N2 Fe1 N2 180.0 3 .
N50 Fe1 N1 88.43(7) . .
N50 Fe1 N1 91.57(7) 3 .
N2 Fe1 N1 104.29(7) 3 .
N2 Fe1 N1 75.71(7) . .
N50 Fe1 N1 91.57(7) . 3
N50 Fe1 N1 88.43(7) 3 3
N2 Fe1 N1 75.71(7) 3 3
N2 Fe1 N1 104.29(7) . 3
N1 Fe1 N1 180.0 . 3
C6 O1 C7 102.36(16) . .
C1 N1 C5 117.3(2) . .
C1 N1 Fe1 127.14(16) . .
C5 N1 Fe1 115.29(14) . .
C6 N2 N3 107.09(17) . .
C6 N2 Fe1 112.53(14) . .
N3 N2 Fe1 139.87(14) . .
C7 N3 N2 105.66(17) . .
C12 N4 C8 115.4(2) . .
N1 C1 C2 122.6(2) . .
C3 C2 C1 118.9(2) . .
C2 C3 C4 119.6(2) . .
C5 C4 C3 117.6(2) . .
N1 C5 C4 123.9(2) . .
N1 C5 C6 112.09(19) . .
C4 C5 C6 124.0(2) . .
N2 C6 O1 112.53(19) . .
N2 C6 C5 124.1(2) . .
O1 C6 C5 123.33(19) . .
N3 C7 O1 112.36(19) . .
N3 C7 C8 127.0(2) . .
O1 C7 C8 120.65(19) . .
N4 C8 C9 124.7(2) . .
N4 C8 C7 116.4(2) . .
C9 C8 C7 118.9(2) . .
C8 C9 C10 118.3(2) . .
C11 C10 C9 118.2(2) . .
C12 C11 C10 118.9(2) . .
N4 C12 C11 124.5(2) . .
C50 N50 Fe1 172.85(19) . .
N50 C50 S50 178.4(2) . .

loop_
_geom_bond_atom_site_label_1
_geom_bond_atom_site_label_2
_geom_bond_distance
_geom_bond_site_symmetry_2
Fe1 N50 2.0800(19) .
Fe1 N50 2.0800(19) 3
Fe1 N2 2.1777(18) 3
Fe1 N2 2.1777(18) .
Fe1 N1 2.2278(19) .
Fe1 N1 2.2278(19) 3
O1 C6 1.349(3) .
O1 C7 1.376(3) .
N1 C1 1.337(3) .
N1 C5 1.345(3) .
N2 C6 1.292(3) .
N2 N3 1.394(2) .
N3 C7 1.295(3) .
N4 C12 1.336(3) .
N4 C8 1.339(3) .
C1 C2 1.383(3) .
C2 C3 1.377(3) .
C3 C4 1.381(3) .
C4 C5 1.380(3) .
C5 C6 1.465(3) .
C7 C8 1.464(3) .
C8 C9 1.381(3) .
C9 C10 1.385(3) .
C10 C11 1.379(3) .
C11 C12 1.375(4) .
N50 C50 1.165(3) .
C50 S50 1.624(2) .

loop_
_geom_torsion_atom_site_label_1
_geom_torsion_atom_site_label_2
_geom_torsion_atom_site_label_3
_geom_torsion_atom_site_label_4
_geom_torsion
_geom_torsion_site_symmetry_1
N50 Fe1 N1 C1 -82.05(18) .
N50 Fe1 N1 C1 97.95(18) 3
N2 Fe1 N1 C1 2.93(19) 3
N2 Fe1 N1 C1 -177.07(19) .
N50 Fe1 N1 C5 92.05(15) .
N50 Fe1 N1 C5 -87.95(15) 3
N2 Fe1 N1 C5 177.03(14) 3
N2 Fe1 N1 C5 -2.97(14) .
N50 Fe1 N2 C6 -87.52(15) .
N50 Fe1 N2 C6 92.48(15) 3
N1 Fe1 N2 C6 -0.29(14) .
N1 Fe1 N2 C6 179.71(14) 3
N50 Fe1 N2 N3 102.2(2) .
N50 Fe1 N2 N3 -77.8(2) 3
N1 Fe1 N2 N3 -170.6(2) .
N1 Fe1 N2 N3 9.4(2) 3
C6 N2 N3 C7 0.5(2) .
Fe1 N2 N3 C7 171.12(17) .
C5 N1 C1 C2 -0.5(3) .
Fe1 N1 C1 C2 173.50(17) .
N1 C1 C2 C3 -0.1(4) .
C1 C2 C3 C4 0.6(4) .
C2 C3 C4 C5 -0.6(3) .
C1 N1 C5 C4 0.5(3) .
Fe1 N1 C5 C4 -174.19(17) .
C1 N1 C5 C6 179.99(18) .
Fe1 N1 C5 C6 5.3(2) .
C3 C4 C5 N1 0.0(3) .
C3 C4 C5 C6 -179.4(2) .
N3 N2 C6 O1 -0.9(2) .
Fe1 N2 C6 O1 -174.34(13) .
N3 N2 C6 C5 177.01(18) .
Fe1 N2 C6 C5 3.6(3) .
C7 O1 C6 N2 0.9(2) .
C7 O1 C6 C5 -177.06(19) .
N1 C5 C6 N2 -6.2(3) .
C4 C5 C6 N2 173.3(2) .
N1 C5 C6 O1 171.52(18) .
C4 C5 C6 O1 -9.0(3) .
N2 N3 C7 O1 0.0(2) .
N2 N3 C7 C8 -179.5(2) .
C6 O1 C7 N3 -0.5(2) .
C6 O1 C7 C8 179.00(19) .
C12 N4 C8 C9 0.1(3) .
C12 N4 C8 C7 179.9(2) .
N3 C7 C8 N4 -175.2(2) .
O1 C7 C8 N4 5.4(3) .
N3 C7 C8 C9 4.7(3) .
O1 C7 C8 C9 -174.71(19) .
N4 C8 C9 C10 -0.3(3) .
C7 C8 C9 C10 179.8(2) .
C8 C9 C10 C11 0.3(3) .
C9 C10 C11 C12 -0.1(3) .
C8 N4 C12 C11 0.2(4) .
C10 C11 C12 N4 -0.2(4) .
